data_1557627
loop_
_publ_author_name
'Cao, Jing'
'Ma, Wenjie'
'Lyu, Kangjie'
'Zhuang, Lin'
'Cong, Hengjiang'
'Deng, Hexiang'

_publ_section_title
;
 Twist and sliding dynamics between interpenetrated frames in Ti-MOF
 revealing high proton conductivity
;
_journal_issue 15
_journal_name_full 'Chemical Science'
_journal_page_first 3978
_journal_page_last 3985
_journal_paper_doi 10.1039/C9SC06500H
_journal_volume 11
_journal_year 2020
_chemical_formula_moiety '0.04(C84 H36 N12 O24 Ti4)'
_chemical_formula_sum 'C3.5 H1.5 N0.5 O Ti0.17'
_chemical_formula_weight 74.54
_space_group_crystal_system cubic
_space_group_IT_number 205
_space_group_name_Hall '-P 2ac 2ab 3'
_space_group_name_H-M_alt 'P a -3'
_atom_sites_solution_hydrogens geom
_atom_sites_solution_primary dual
_audit_creation_date 2019-07-20
_audit_creation_method
;
Olex2 1.2
(compiled 2018.05.29 svn.r3508 for OlexSys, GUI svn.r5506)
;
_audit_update_record
;
2019-11-10 deposited with the CCDC.	2020-03-19 downloaded from the CCDC.
;
_cell_angle_alpha 90
_cell_angle_beta 90
_cell_angle_gamma 90
_cell_formula_units_Z 48
_cell_length_a 21.1222(4)
_cell_length_b 21.1222(4)
_cell_length_c 21.1222(4)
_cell_measurement_reflns_used 4198
_cell_measurement_temperature 249.99(10)
_cell_measurement_theta_max 42.8080
_cell_measurement_theta_min 2.9120
_cell_volume 9423.6(3)
_computing_cell_refinement 'CrysAlisPro 1.171.39.46 (Rigaku Oxford Diffraction, 2018)'
_computing_data_collection 'CrysAlisPro 1.171.39.46 (Rigaku Oxford Diffraction, 2018)'
_computing_data_reduction 'CrysAlisPro 1.171.39.46 (Rigaku Oxford Diffraction, 2018)'
_computing_molecular_graphics 'Olex2 (Dolomanov et al., 2009)'
_computing_publication_material 'Olex2 (Dolomanov et al., 2009)'
_computing_structure_refinement 'ShelXL (Sheldrick, 2015)'
_computing_structure_solution 'ShelXT (Sheldrick, 2015)'
_diffrn_ambient_environment N~2~
_diffrn_ambient_temperature 249.99(10)
_diffrn_detector 'Hybrid Pixel Counting (HPC) detector'
_diffrn_detector_area_resol_mean 28.5714
_diffrn_detector_type 'Rigaku HyPix-6000HE'
_diffrn_measured_fraction_theta_full 0.998
_diffrn_measured_fraction_theta_max 0.998
_diffrn_measurement_details
;
List of Runs (angles in degrees, time in seconds):

  # Type    Start    End  Width  t~exp~   \w     \q     \k     \f   Frames
#--------------------------------------------------------------------------
  1  \w    -32.00  94.00   0.50   60.00    --    5.00  38.00-120.00  252
  2  \w    -90.00  33.00   0.50   60.00    --  -56.20  57.00 -60.00  246
  3  \w   -146.00 -96.00   0.50   60.00    --  -56.20 -38.00 -60.00  100
;
_diffrn_measurement_device 'AFC12 (Right): Kappa 3 circle'
_diffrn_measurement_device_type 'Rigaku XtaLAB P200'
_diffrn_measurement_method 'profile data from \w-scans and \phi-scans'
_diffrn_measurement_specimen_support 'Mitegen 50um'
_diffrn_orient_matrix_type 'CrysAlisPro convention (1999,Acta A55,543-557)'
_diffrn_orient_matrix_UB_11 -0.0101795000
_diffrn_orient_matrix_UB_12 0.0722148000
_diffrn_orient_matrix_UB_13 -0.0026532000
_diffrn_orient_matrix_UB_21 0.0657653000
_diffrn_orient_matrix_UB_22 0.0080837000
_diffrn_orient_matrix_UB_23 -0.0305399000
_diffrn_orient_matrix_UB_31 -0.0300866000
_diffrn_orient_matrix_UB_32 -0.0067972000
_diffrn_orient_matrix_UB_33 -0.0660218000
_diffrn_radiation_collimation 0.3
_diffrn_radiation_monochromator 'VariMax VHF'
_diffrn_radiation_probe x-ray
_diffrn_radiation_type CuK\a
_diffrn_radiation_wavelength 1.54184
_diffrn_reflns_av_R_equivalents 0.0308
_diffrn_reflns_av_unetI/netI 0.0161
_diffrn_reflns_Laue_measured_fraction_full 0.998
_diffrn_reflns_Laue_measured_fraction_max 0.998
_diffrn_reflns_limit_h_max 17
_diffrn_reflns_limit_h_min -17
_diffrn_reflns_limit_k_max 19
_diffrn_reflns_limit_k_min -19
_diffrn_reflns_limit_l_max 15
_diffrn_reflns_limit_l_min -13
_diffrn_reflns_number 11570
_diffrn_reflns_point_group_measured_fraction_full 0.998
_diffrn_reflns_point_group_measured_fraction_max 0.998
_diffrn_reflns_theta_full 44.287
_diffrn_reflns_theta_max 44.287
_diffrn_reflns_theta_min 3.624
_diffrn_source 'Rotating Anode'
_diffrn_source_current 30.0
_diffrn_source_power 1.2
_diffrn_source_target Cu
_diffrn_source_type 'Rigaku MicroMax-007HF'
_diffrn_source_voltage 40.0
_exptl_absorpt_coefficient_mu 1.709
_exptl_absorpt_correction_T_max 1.00000
_exptl_absorpt_correction_T_min 0.39893
_exptl_absorpt_correction_type multi-scan
_exptl_absorpt_process_details
;
CrysAlisPro 1.171.39.46 (Rigaku Oxford Diffraction, 2018)
Empirical absorption correction using spherical harmonics,
 implemented in SCALE3 ABSPACK scaling algorithm.
;
_exptl_crystal_colour red
_exptl_crystal_colour_primary red
_exptl_crystal_density_diffrn 0.630
_exptl_crystal_description block
_exptl_crystal_F_000 1808
_exptl_crystal_size_max 0.04
_exptl_crystal_size_mid 0.04
_exptl_crystal_size_min 0.03
_refine_diff_density_max 0.337
_refine_diff_density_min -0.321
_refine_diff_density_rms 0.072
_refine_ls_extinction_coef 0.0008(3)
_refine_ls_extinction_expression Fc^*^=kFc[1+0.001xFc^2^\l^3^/sin(2\q)]^-1/4^
_refine_ls_extinction_method 'SHELXL-2016/6 (Sheldrick 2016)'
_refine_ls_goodness_of_fit_ref 1.534
_refine_ls_hydrogen_treatment constr
_refine_ls_matrix_type full
_refine_ls_number_parameters 95
_refine_ls_number_reflns 1231
_refine_ls_number_restraints 84
_refine_ls_restrained_S_all 1.495
_refine_ls_R_factor_all 0.1201
_refine_ls_R_factor_gt 0.1083
_refine_ls_shift/su_max 0.000
_refine_ls_shift/su_mean 0.000
_refine_ls_structure_factor_coef Fsqd
_refine_ls_weighting_details 'w=1/[\s^2^(Fo^2^)+(0.2000P)^2^] where P=(Fo^2^+2Fc^2^)/3'
_refine_ls_weighting_scheme calc
_refine_ls_wR_factor_gt 0.3521
_refine_ls_wR_factor_ref 0.3639
_reflns_Friedel_coverage 0.000
_reflns_number_gt 885
_reflns_number_total 1231
_reflns_threshold_expression 'I > 2\s(I)'
_cod_data_source_file c9sc06500h2.cif
_cod_data_source_block MOF-217-250K
_cod_depositor_comments
;Adding full bibliography for 1557626--1557628.cif.

 Adding full bibliography for 1557626--1557628.cif.
;
_cod_original_cell_volume 9423.6(5)
_cod_original_formula_sum 'C3.50 H1.50 N0.50 O Ti0.17'
_cod_database_code 1557627
_shelx_shelxl_version_number 2016/6
_chemical_oxdiff_formula 'H C N O Ti'
_shelx_space_group_comment
;
The symmetry employed for this shelxl refinement is uniquely defined
by the following loop, which should always be used as a source of
symmetry information in preference to the above space-group names.
They are only intended as comments.
;
_reflns_odcompleteness_completeness 99.89
_reflns_odcompleteness_iscentric 1
_reflns_odcompleteness_theta 50.38
_olex2_refinement_description
;
1. Fixed Uiso
 At 1.2 times of:
  All C(H) groups
2. Rigid body (RIGU) restrains
 All non-hydrogen atoms
 with sigma for 1-2 distances of 0.004 and sigma for 1-3 distances of 0.004
3.a Aromatic/amide H refined with riding coordinates:
 C3(H3), C6(H6), C5(H5)
;
_olex2_submission_special_instructions 'No special instructions were received'
_oxdiff_exptl_absorpt_empirical_details
;
Empirical correction (ABSPACK) includes:
- Absorption correction using spherical harmonics
- Frame scaling
;
_oxdiff_exptl_absorpt_empirical_full_max 1.607
_oxdiff_exptl_absorpt_empirical_full_min 0.668

loop_
_space_group_symop_operation_xyz
'x, y, z'
'-x+1/2, -y, z+1/2'
'-x, y+1/2, -z+1/2'
'x+1/2, -y+1/2, -z'
'z, x, y'
'z+1/2, -x+1/2, -y'
'-z+1/2, -x, y+1/2'
'-z, x+1/2, -y+1/2'
'y, z, x'
'-y, z+1/2, -x+1/2'
'y+1/2, -z+1/2, -x'
'-y+1/2, -z, x+1/2'
'-x, -y, -z'
'x-1/2, y, -z-1/2'
'x, -y-1/2, z-1/2'
'-x-1/2, y-1/2, z'
'-z, -x, -y'
'-z-1/2, x-1/2, y'
'z-1/2, x, -y-1/2'
'z, -x-1/2, y-1/2'
'-y, -z, -x'
'y, -z-1/2, x-1/2'
'-y-1/2, z-1/2, x'
'y-1/2, z, -x-1/2'

loop_
_atom_site_label
_atom_site_type_symbol
_atom_site_fract_x
_atom_site_fract_y
_atom_site_fract_z
_atom_site_U_iso_or_equiv
_atom_site_adp_type
_atom_site_occupancy
_atom_site_site_symmetry_order
_atom_site_calc_flag
_atom_site_refinement_flags_posn
_atom_site_refinement_flags_adp
_atom_site_refinement_flags_occupancy
_atom_site_disorder_assembly
_atom_site_disorder_group
Ti1 Ti 0.68997(7) 0.81003(7) 0.18997(7) 0.1340(17) Uani 1 3 d S TU P . .
O2 O 0.6232(2) 0.7800(3) 0.1358(2) 0.134(2) Uani 1 1 d . U . . .
O1 O 0.6625(3) 0.7357(3) 0.2385(2) 0.137(2) Uani 1 1 d . U . . .
N1 N 0.4284(4) 0.5686(4) 0.1479(3) 0.129(2) Uani 1 1 d . U . . .
C7 C 0.4557(4) 0.6197(4) 0.1220(5) 0.123(3) Uani 1 1 d . U . . .
C4 C 0.5114(4) 0.6472(4) 0.1534(4) 0.125(3) Uani 1 1 d . U . . .
C3 C 0.5393(4) 0.7029(4) 0.1263(4) 0.126(3) Uani 1 1 d . U . . .
H3 H 0.522943 0.720884 0.089654 0.151 Uiso 1 1 calc R . . . .
C2 C 0.5912(4) 0.7288(4) 0.1564(4) 0.121(3) Uani 1 1 d . U . . .
C1 C 0.6138(4) 0.7035(4) 0.2125(4) 0.128(3) Uani 1 1 d . U . . .
C6 C 0.5854(4) 0.6485(5) 0.2377(4) 0.153(3) Uani 1 1 d . U . . .
H6 H 0.600708 0.631071 0.275142 0.184 Uiso 1 1 calc R . . . .
C5 C 0.5373(4) 0.6217(4) 0.2084(4) 0.131(3) Uani 1 1 d . U . . .
H5 H 0.520122 0.584728 0.224976 0.158 Uiso 1 1 calc R . . . .

loop_
_atom_site_aniso_label
_atom_site_aniso_U_11
_atom_site_aniso_U_22
_atom_site_aniso_U_33
_atom_site_aniso_U_23
_atom_site_aniso_U_13
_atom_site_aniso_U_12
Ti1 0.1340(17) 0.1340(17) 0.1340(17) -0.0044(9) 0.0044(9) -0.0044(9)
O2 0.155(4) 0.133(4) 0.115(4) 0.011(3) -0.001(3) -0.002(3)
O1 0.131(4) 0.155(5) 0.124(4) 0.020(3) -0.010(3) -0.009(3)
N1 0.123(6) 0.132(5) 0.131(5) 0.000(4) 0.017(4) 0.000(4)
C7 0.143(7) 0.114(6) 0.112(7) 0.010(5) -0.002(5) 0.007(5)
C4 0.128(6) 0.125(6) 0.120(6) -0.001(4) 0.007(4) -0.004(5)
C3 0.147(6) 0.136(6) 0.096(5) -0.009(4) -0.003(4) -0.010(5)
C2 0.128(6) 0.117(6) 0.118(6) -0.001(5) 0.001(4) -0.005(4)
C1 0.115(6) 0.143(7) 0.126(6) 0.004(5) -0.003(5) 0.002(4)
C6 0.146(7) 0.168(8) 0.145(7) 0.045(6) -0.019(5) -0.023(6)
C5 0.131(6) 0.125(6) 0.139(6) 0.024(5) -0.014(5) -0.013(5)

loop_
_atom_type_symbol
_atom_type_description
_atom_type_scat_dispersion_real
_atom_type_scat_dispersion_imag
_atom_type_scat_source
C C 0.0181 0.0091 'International Tables Vol C Tables 4.2.6.8 and 6.1.1.4'
H H 0.0000 0.0000 'International Tables Vol C Tables 4.2.6.8 and 6.1.1.4'
N N 0.0311 0.0180 'International Tables Vol C Tables 4.2.6.8 and 6.1.1.4'
O O 0.0492 0.0322 'International Tables Vol C Tables 4.2.6.8 and 6.1.1.4'
Ti Ti 0.2191 1.8069 'International Tables Vol C Tables 4.2.6.8 and 6.1.1.4'

loop_
_geom_angle_atom_site_label_1
_geom_angle_atom_site_label_2
_geom_angle_atom_site_label_3
_geom_angle
_geom_angle_site_symmetry_1
_geom_angle_site_symmetry_3
_geom_angle_publ_flag
O2 Ti1 O2 90.1(3) 6_566 12_664 ?
O2 Ti1 O2 90.1(3) 6_566 . ?
O2 Ti1 O2 90.1(3) 12_664 . ?
O2 Ti1 O1 103.8(2) . 12_664 ?
O2 Ti1 O1 163.0(2) 6_566 12_664 ?
O2 Ti1 O1 163.0(2) 12_664 . ?
O2 Ti1 O1 80.2(2) 6_566 6_566 ?
O2 Ti1 O1 80.2(2) 12_664 12_664 ?
O2 Ti1 O1 163.0(2) . 6_566 ?
O2 Ti1 O1 80.2(2) . . ?
O2 Ti1 O1 103.8(2) 6_566 . ?
O2 Ti1 O1 103.8(2) 12_664 6_566 ?
O1 Ti1 O1 88.5(2) 6_566 . ?
O1 Ti1 O1 88.5(2) 6_566 12_664 ?
O1 Ti1 O1 88.5(2) 12_664 . ?
C2 O2 Ti1 116.2(5) . . ?
C1 O1 Ti1 114.6(5) . . ?
C7 N1 C7 118.3(9) . 7_564 ?
N1 C7 N1 121.6(9) . 10_655 ?
N1 C7 C4 118.5(9) . . ?
N1 C7 C4 119.7(10) 10_655 . ?
C3 C4 C7 118.2(8) . . ?
C5 C4 C7 122.6(8) . . ?
C5 C4 C3 119.2(7) . . ?
C4 C3 H3 121.0 . . ?
C2 C3 C4 118.0(8) . . ?
C2 C3 H3 121.0 . . ?
O2 C2 C3 124.7(8) . . ?
O2 C2 C1 114.3(8) . . ?
C3 C2 C1 120.9(8) . . ?
O1 C1 C2 114.6(8) . . ?
O1 C1 C6 125.9(8) . . ?
C2 C1 C6 119.5(8) . . ?
C1 C6 H6 119.9 . . ?
C5 C6 C1 120.3(8) . . ?
C5 C6 H6 119.9 . . ?
C4 C5 H5 119.0 . . ?
C6 C5 C4 122.0(8) . . ?
C6 C5 H5 119.0 . . ?

loop_
_geom_bond_atom_site_label_1
_geom_bond_atom_site_label_2
_geom_bond_distance
_geom_bond_site_symmetry_2
_geom_bond_publ_flag
Ti1 O2 1.923(5) 6_566 ?
Ti1 O2 1.923(5) 12_664 ?
Ti1 O2 1.923(5) . ?
Ti1 O1 1.963(5) 6_566 ?
Ti1 O1 1.963(5) 12_664 ?
Ti1 O1 1.963(5) . ?
O2 C2 1.347(8) . ?
O1 C1 1.349(9) . ?
N1 C7 1.341(8) . ?
N1 C7 1.323(8) 7_564 ?
C7 C4 1.470(10) . ?
C4 C3 1.434(9) . ?
C4 C5 1.392(10) . ?
C3 H3 0.9300 . ?
C3 C2 1.381(10) . ?
C2 C1 1.386(10) . ?
C1 C6 1.412(11) . ?
C6 H6 0.9300 . ?
C6 C5 1.317(10) . ?
C5 H5 0.9300 . ?

loop_
_smtbx_masks_void_nr
_smtbx_masks_void_average_x
_smtbx_masks_void_average_y
_smtbx_masks_void_average_z
_smtbx_masks_void_volume
_smtbx_masks_void_count_electrons
_smtbx_masks_void_content
1 -0.967 -0.382 -0.624 6755.9 1843.0 ?
